data_4119524
loop_
_publ_author_name
'Sheng Zheng'
'Timothy C. Berto'
'Eric W. Dahl'
'Melissa B. Hoffman'
'Amy L. Speelman'
'Nicolai Lehnert'

_publ_section_title
;
 The Functional Model Complex [Fe2(BPMP)(OPr)(NO)2](BPh4)2 Provides
 Insight into the Mechanism of Flavodiiron NO Reductases
;
_journal_name_full 'Journal of the American Chemical Society'
_journal_page_first 4902
_journal_page_last 4905
_journal_paper_doi 10.1021/ja309782m
_journal_volume 135
_journal_year 2013
_chemical_formula_moiety 'C36 H38 Fe2 N8 O5, 2(C24 H20 B)'
_chemical_formula_sum 'C84 H78 B2 Fe2 N8 O5'
_chemical_formula_weight 1412.86
_chemical_name_systematic
;
 ?
;
_space_group_IT_number 2
_symmetry_cell_setting triclinic
_symmetry_space_group_name_Hall '-P 1'
_symmetry_space_group_name_H-M 'P -1'
_atom_sites_solution_hydrogens geom
_atom_sites_solution_primary direct
_atom_sites_solution_secondary difmap
_audit_creation_method SHELXL-97
_cell_angle_alpha 102.498(7)
_cell_angle_beta 105.290(7)
_cell_angle_gamma 98.781(7)
_cell_formula_units_Z 2
_cell_length_a 12.8677(2)
_cell_length_b 14.6930(3)
_cell_length_c 20.5146(14)
_cell_measurement_reflns_used 50423
_cell_measurement_temperature 85(2)
_cell_measurement_theta_max 68.30
_cell_measurement_theta_min 2.30
_cell_volume 3560.9(3)
_computing_cell_refinement 'CrystalClear-SM Expert 2.0 r5'
_computing_data_collection 'CrystalClear-SM Expert 2.0 r5 (Rigaku, 2010)'
_computing_data_reduction 'CrystalClear-SM Expert 2.0 r5'
_computing_molecular_graphics 'Bruker SHELXTL'
_computing_publication_material 'Bruker SHELXTL'
_computing_structure_refinement 'Bruker SHELXTL'
_computing_structure_solution 'Bruker SHELXTL'
_diffrn_ambient_temperature 85(2)
_diffrn_detector_area_resol_mean 14.629
_diffrn_measured_fraction_theta_full 0.978
_diffrn_measured_fraction_theta_max 0.978
_diffrn_measurement_device_type 'Rigaku Saturn944+ CCD'
_diffrn_measurement_method \w
_diffrn_radiation_monochromator graphite
_diffrn_radiation_source 'micro-focus rotating anode'
_diffrn_radiation_type CuK\a
_diffrn_radiation_wavelength 1.54178
_diffrn_reflns_av_R_equivalents 0.0735
_diffrn_reflns_av_sigmaI/netI 0.0505
_diffrn_reflns_limit_h_max 15
_diffrn_reflns_limit_h_min -15
_diffrn_reflns_limit_k_max 17
_diffrn_reflns_limit_k_min -17
_diffrn_reflns_limit_l_max 24
_diffrn_reflns_limit_l_min -24
_diffrn_reflns_number 75552
_diffrn_reflns_theta_full 68.24
_diffrn_reflns_theta_max 68.24
_diffrn_reflns_theta_min 3.16
_exptl_absorpt_coefficient_mu 3.740
_exptl_absorpt_correction_T_max 0.7061
_exptl_absorpt_correction_T_min 0.5860
_exptl_absorpt_correction_type multi-scan
_exptl_absorpt_process_details 'Jacobson, R. (1998) Private communication'
_exptl_crystal_colour brown
_exptl_crystal_density_diffrn 1.318
_exptl_crystal_description block
_exptl_crystal_F_000 1480
_exptl_crystal_size_max 0.16
_exptl_crystal_size_mid 0.12
_exptl_crystal_size_min 0.10
_refine_diff_density_max 1.834
_refine_diff_density_min -0.799
_refine_diff_density_rms 0.069
_refine_ls_extinction_method none
_refine_ls_goodness_of_fit_ref 1.099
_refine_ls_hydrogen_treatment constr
_refine_ls_matrix_type full
_refine_ls_number_parameters 912
_refine_ls_number_reflns 12773
_refine_ls_number_restraints 0
_refine_ls_restrained_S_all 1.099
_refine_ls_R_factor_all 0.0627
_refine_ls_R_factor_gt 0.0574
_refine_ls_shift/su_max 0.001
_refine_ls_shift/su_mean 0.000
_refine_ls_structure_factor_coef Fsqd
_refine_ls_weighting_details 'calc w=1/[\s^2^(Fo^2^)+(0.0746P)^2^+3.5494P] where P=(Fo^2^+2Fc^2^)/3'
_refine_ls_weighting_scheme calc
_refine_ls_wR_factor_gt 0.1504
_refine_ls_wR_factor_ref 0.1550
_reflns_number_gt 11368
_reflns_number_total 12773
_reflns_threshold_expression >2sigma(I)
_cod_data_source_file ja309782m_si_002.cif
_cod_data_source_block fenob
_cod_database_code 4119524

loop_
_symmetry_equiv_pos_as_xyz
'x, y, z'
'-x, -y, -z'

loop_
_atom_site_label
_atom_site_type_symbol
_atom_site_fract_x
_atom_site_fract_y
_atom_site_fract_z
_atom_site_U_iso_or_equiv
_atom_site_adp_type
_atom_site_occupancy
_atom_site_symmetry_multiplicity
_atom_site_calc_flag
_atom_site_refinement_flags
Fe1 Fe 0.55856(3) 0.02868(3) 0.71485(2) 0.02085(12) Uani 1 1 d .
Fe2 Fe 0.63241(4) 0.22647(3) 0.65645(3) 0.03024(14) Uani 1 1 d .
O1 O 0.65042(15) 0.16525(13) 0.73676(10) 0.0250(4) Uani 1 1 d .
O2 O 0.42354(16) 0.07149(15) 0.66058(10) 0.0294(5) Uani 1 1 d .
O3 O 0.46949(18) 0.18415(14) 0.60907(11) 0.0343(5) Uani 1 1 d .
O4 O 0.5734(2) -0.09231(16) 0.58926(12) 0.0404(5) Uani 1 1 d .
O5 O 0.6496(2) 0.09316(17) 0.53925(13) 0.0491(6) Uani 1 1 d .
C1 C 0.4126(3) -0.1818(2) 0.67125(16) 0.0317(7) Uani 1 1 d .
H1A H 0.4595 -0.1991 0.6441 0.038 Uiso 1 1 calc R
C2 C 0.3249(3) -0.2506(2) 0.66904(17) 0.0412(8) Uani 1 1 d .
H2A H 0.3131 -0.3145 0.6418 0.049 Uiso 1 1 calc R
C3 C 0.2543(3) -0.2255(3) 0.70681(17) 0.0417(8) Uani 1 1 d .
H3A H 0.1922 -0.2713 0.7050 0.050 Uiso 1 1 calc R
C4 C 0.2758(2) -0.1330(2) 0.74706(16) 0.0330(7) Uani 1 1 d .
H4A H 0.2292 -0.1144 0.7741 0.040 Uiso 1 1 calc R
C5 C 0.3654(2) -0.0673(2) 0.74810(14) 0.0254(6) Uani 1 1 d .
C6 C 0.3914(2) 0.0346(2) 0.79057(15) 0.0274(6) Uani 1 1 d .
H6A H 0.3511 0.0726 0.7625 0.033 Uiso 1 1 calc R
H6B H 0.3673 0.0381 0.8329 0.033 Uiso 1 1 calc R
C7 C 0.7847(2) -0.01261(18) 0.78159(14) 0.0212(6) Uani 1 1 d .
H7A H 0.7943 -0.0145 0.7370 0.025 Uiso 1 1 calc R
C8 C 0.8683(2) -0.0275(2) 0.83298(15) 0.0273(6) Uani 1 1 d .
H8A H 0.9339 -0.0403 0.8237 0.033 Uiso 1 1 calc R
C9 C 0.8555(2) -0.0234(2) 0.89814(15) 0.0281(6) Uani 1 1 d .
H9A H 0.9110 -0.0357 0.9340 0.034 Uiso 1 1 calc R
C10 C 0.7605(2) -0.00121(19) 0.91043(15) 0.0245(6) Uani 1 1 d .
H10A H 0.7514 0.0049 0.9555 0.029 Uiso 1 1 calc R
C11 C 0.6789(2) 0.01200(18) 0.85625(14) 0.0201(5) Uani 1 1 d .
C12 C 0.5713(2) 0.0308(2) 0.86552(14) 0.0248(6) Uani 1 1 d .
H12A H 0.5231 -0.0302 0.8628 0.030 Uiso 1 1 calc R
H12B H 0.5859 0.0743 0.9127 0.030 Uiso 1 1 calc R
C13 C 0.5807(4) 0.3217(2) 0.53342(19) 0.0539(11) Uani 1 1 d .
H13A H 0.5053 0.2992 0.5292 0.065 Uiso 1 1 calc R
C14 C 0.6076(6) 0.3684(3) 0.4855(2) 0.0766(17) Uani 1 1 d .
H14A H 0.5511 0.3790 0.4494 0.092 Uiso 1 1 calc R
C15 C 0.7176(7) 0.3990(3) 0.4914(3) 0.092(2) Uani 1 1 d .
H15A H 0.7376 0.4308 0.4594 0.110 Uiso 1 1 calc R
C16 C 0.7968(6) 0.3830(3) 0.5437(3) 0.0811(19) Uani 1 1 d .
H16A H 0.8725 0.4033 0.5479 0.097 Uiso 1 1 calc R
C17 C 0.7680(4) 0.3372(2) 0.5911(2) 0.0578(12) Uani 1 1 d .
C18 C 0.8491(4) 0.3179(3) 0.6505(3) 0.0585(12) Uani 1 1 d .
H18A H 0.8685 0.2562 0.6342 0.070 Uiso 1 1 calc R
H18B H 0.9174 0.3689 0.6675 0.070 Uiso 1 1 calc R
C19 C 0.5087(3) 0.3522(2) 0.74093(16) 0.0310(7) Uani 1 1 d .
H19A H 0.4437 0.3064 0.7115 0.037 Uiso 1 1 calc R
C20 C 0.5016(3) 0.4192(2) 0.79762(17) 0.0354(7) Uani 1 1 d .
H20A H 0.4330 0.4199 0.8066 0.042 Uiso 1 1 calc R
C21 C 0.5968(3) 0.4854(2) 0.84104(19) 0.0397(8) Uani 1 1 d .
H21A H 0.5947 0.5318 0.8806 0.048 Uiso 1 1 calc R
C22 C 0.6947(3) 0.4826(2) 0.82574(19) 0.0403(8) Uani 1 1 d .
H22A H 0.7609 0.5270 0.8549 0.048 Uiso 1 1 calc R
C23 C 0.6958(3) 0.4145(2) 0.76743(18) 0.0371(8) Uani 1 1 d .
C24 C 0.7967(3) 0.4133(2) 0.7446(2) 0.0443(9) Uani 1 1 d .
H24A H 0.8632 0.4406 0.7861 0.053 Uiso 1 1 calc R
H24B H 0.7976 0.4543 0.7122 0.053 Uiso 1 1 calc R
C25 C 0.5351(2) 0.1801(2) 0.83789(16) 0.0275(6) Uani 1 1 d .
H25A H 0.5112 0.1967 0.8802 0.033 Uiso 1 1 calc R
H25B H 0.4905 0.2055 0.8017 0.033 Uiso 1 1 calc R
C26 C 0.6545(2) 0.2278(2) 0.85580(15) 0.0280(6) Uani 1 1 d .
C27 C 0.7132(3) 0.2873(2) 0.92291(17) 0.0350(7) Uani 1 1 d .
H27A H 0.6784 0.2927 0.9586 0.042 Uiso 1 1 calc R
C28 C 0.8205(3) 0.3386(2) 0.93892(18) 0.0410(9) Uani 1 1 d .
C29 C 0.8700(3) 0.3285(2) 0.88649(19) 0.0420(9) Uani 1 1 d .
H29A H 0.9441 0.3623 0.8970 0.050 Uiso 1 1 calc R
C30 C 0.8146(3) 0.2701(2) 0.81810(18) 0.0366(8) Uani 1 1 d .
C31 C 0.7063(2) 0.2193(2) 0.80377(16) 0.0281(6) Uani 1 1 d .
C32 C 0.8638(3) 0.2684(2) 0.7599(2) 0.0450(9) Uani 1 1 d .
H32A H 0.8607 0.2014 0.7358 0.054 Uiso 1 1 calc R
H32B H 0.9423 0.3029 0.7791 0.054 Uiso 1 1 calc R
C33 C 0.8794(3) 0.4066(3) 1.0108(2) 0.0550(11) Uani 1 1 d .
H33A H 0.9580 0.4055 1.0239 0.083 Uiso 1 1 calc R
H33B H 0.8472 0.3868 1.0452 0.083 Uiso 1 1 calc R
H33C H 0.8710 0.4715 1.0098 0.083 Uiso 1 1 calc R
C34 C 0.4006(2) 0.1196(2) 0.61704(14) 0.0276(6) Uani 1 1 d .
C35 C 0.2832(3) 0.0999(2) 0.57080(18) 0.0410(8) Uani 1 1 d .
H35A H 0.2811 0.0747 0.5215 0.049 Uiso 1 1 calc R
H35B H 0.2592 0.1612 0.5745 0.049 Uiso 1 1 calc R
C36 C 0.2011(3) 0.0303(5) 0.5871(2) 0.0796(17) Uani 1 1 d .
H36A H 0.2247 -0.0304 0.5848 0.119 Uiso 1 1 calc R
H36B H 0.1281 0.0192 0.5527 0.119 Uiso 1 1 calc R
H36C H 0.1972 0.0568 0.6343 0.119 Uiso 1 1 calc R
C37 C 0.7493(2) 0.68265(19) 0.64287(15) 0.0266(6) Uani 1 1 d .
C38 C 0.6984(3) 0.5877(2) 0.63306(18) 0.0370(7) Uani 1 1 d .
H38A H 0.7212 0.5385 0.6056 0.044 Uiso 1 1 calc R
C39 C 0.6156(3) 0.5621(2) 0.66187(19) 0.0395(8) Uani 1 1 d .
H39A H 0.5819 0.4965 0.6526 0.047 Uiso 1 1 calc R
C40 C 0.5817(3) 0.6307(2) 0.70382(18) 0.0365(7) Uani 1 1 d .
H40A H 0.5258 0.6132 0.7240 0.044 Uiso 1 1 calc R
C41 C 0.6311(3) 0.7258(2) 0.71570(18) 0.0347(7) Uani 1 1 d .
H41A H 0.6102 0.7744 0.7450 0.042 Uiso 1 1 calc R
C42 C 0.7115(2) 0.7501(2) 0.68469(15) 0.0284(6) Uani 1 1 d .
H42A H 0.7423 0.8160 0.6923 0.034 Uiso 1 1 calc R
C43 C 0.8130(2) 0.6823(2) 0.52468(16) 0.0292(7) Uani 1 1 d .
C44 C 0.7109(3) 0.6281(2) 0.48124(17) 0.0370(7) Uani 1 1 d .
H44A H 0.6578 0.6051 0.5018 0.044 Uiso 1 1 calc R
C45 C 0.6824(3) 0.6057(2) 0.40696(17) 0.0398(8) Uani 1 1 d .
H45A H 0.6119 0.5674 0.3787 0.048 Uiso 1 1 calc R
C46 C 0.7569(3) 0.6393(2) 0.37632(17) 0.0375(8) Uani 1 1 d .
H46A H 0.7381 0.6245 0.3266 0.045 Uiso 1 1 calc R
C47 C 0.8597(3) 0.6950(2) 0.41769(17) 0.0341(7) Uani 1 1 d .
H47A H 0.9117 0.7188 0.3966 0.041 Uiso 1 1 calc R
C48 C 0.8862(3) 0.7158(2) 0.49018(16) 0.0309(7) Uani 1 1 d .
H48A H 0.9570 0.7544 0.5179 0.037 Uiso 1 1 calc R
C49 C 0.9022(2) 0.8256(2) 0.63910(14) 0.0242(6) Uani 1 1 d .
C50 C 0.8476(3) 0.8868(2) 0.60578(15) 0.0302(7) Uani 1 1 d .
H50A H 0.7823 0.8593 0.5672 0.036 Uiso 1 1 calc R
C51 C 0.8845(3) 0.9857(2) 0.62651(16) 0.0328(7) Uani 1 1 d .
H51A H 0.8448 1.0240 0.6022 0.039 Uiso 1 1 calc R
C52 C 0.9802(3) 1.0286(2) 0.68315(17) 0.0327(7) Uani 1 1 d .
H52A H 1.0063 1.0961 0.6977 0.039 Uiso 1 1 calc R
C53 C 1.0355(3) 0.9714(2) 0.71732(17) 0.0331(7) Uani 1 1 d .
H53A H 1.1007 0.9995 0.7559 0.040 Uiso 1 1 calc R
C54 C 0.9968(2) 0.8717(2) 0.69583(15) 0.0273(6) Uani 1 1 d .
H54A H 1.0365 0.8340 0.7208 0.033 Uiso 1 1 calc R
C55 C 0.9443(2) 0.64904(19) 0.63981(15) 0.0247(6) Uani 1 1 d .
C56 C 0.9983(2) 0.5977(2) 0.59810(15) 0.0274(6) Uani 1 1 d .
H56A H 0.9822 0.5983 0.5503 0.033 Uiso 1 1 calc R
C57 C 1.0743(3) 0.5460(2) 0.62369(17) 0.0351(7) Uani 1 1 d .
H57A H 1.1079 0.5117 0.5933 0.042 Uiso 1 1 calc R
C58 C 1.1010(3) 0.5443(2) 0.69353(17) 0.0359(7) Uani 1 1 d .
H58A H 1.1533 0.5096 0.7114 0.043 Uiso 1 1 calc R
C59 C 1.0503(3) 0.5941(2) 0.73669(17) 0.0322(7) Uani 1 1 d .
H59A H 1.0675 0.5937 0.7846 0.039 Uiso 1 1 calc R
C60 C 0.9737(2) 0.6450(2) 0.70965(15) 0.0280(6) Uani 1 1 d .
H60A H 0.9398 0.6785 0.7402 0.034 Uiso 1 1 calc R
C61 C 0.1930(2) 0.23738(18) 1.02448(14) 0.0217(6) Uani 1 1 d .
C62 C 0.0779(2) 0.21612(19) 0.99190(15) 0.0266(6) Uani 1 1 d .
H62A H 0.0508 0.1957 0.9421 0.032 Uiso 1 1 calc R
C63 C 0.0022(2) 0.2235(2) 1.02880(16) 0.0282(6) Uani 1 1 d .
H63A H -0.0747 0.2063 1.0043 0.034 Uiso 1 1 calc R
C64 C 0.0388(2) 0.2562(2) 1.10180(16) 0.0285(6) Uani 1 1 d .
H64A H -0.0125 0.2618 1.1275 0.034 Uiso 1 1 calc R
C65 C 0.1506(2) 0.2801(2) 1.13590(16) 0.0285(6) Uani 1 1 d .
H65A H 0.1771 0.3037 1.1856 0.034 Uiso 1 1 calc R
C66 C 0.2255(2) 0.26985(19) 1.09792(15) 0.0255(6) Uani 1 1 d .
H66A H 0.3022 0.2856 1.1230 0.031 Uiso 1 1 calc R
C67 C 0.4062(2) 0.27753(19) 1.02449(14) 0.0227(6) Uani 1 1 d .
C68 C 0.4665(2) 0.35381(19) 1.00940(15) 0.0251(6) Uani 1 1 d .
H68A H 0.4333 0.3731 0.9690 0.030 Uiso 1 1 calc R
C69 C 0.5733(2) 0.4027(2) 1.05124(17) 0.0317(7) Uani 1 1 d .
H69A H 0.6111 0.4541 1.0391 0.038 Uiso 1 1 calc R
C70 C 0.6243(2) 0.3760(2) 1.11071(17) 0.0342(7) Uani 1 1 d .
H70A H 0.6965 0.4096 1.1398 0.041 Uiso 1 1 calc R
C71 C 0.5685(2) 0.2997(2) 1.12700(16) 0.0325(7) Uani 1 1 d .
H71A H 0.6024 0.2803 1.1672 0.039 Uiso 1 1 calc R
C72 C 0.4628(2) 0.2521(2) 1.08419(15) 0.0270(6) Uani 1 1 d .
H72A H 0.4266 0.1993 1.0958 0.032 Uiso 1 1 calc R
C73 C 0.2385(2) 0.26266(18) 0.90899(14) 0.0224(6) Uani 1 1 d .
C74 C 0.2072(2) 0.35073(19) 0.91563(16) 0.0270(6) Uani 1 1 d .
H74A H 0.2066 0.3851 0.9604 0.032 Uiso 1 1 calc R
C75 C 0.1769(2) 0.3896(2) 0.85941(17) 0.0299(7) Uani 1 1 d .
H75A H 0.1567 0.4497 0.8663 0.036 Uiso 1 1 calc R
C76 C 0.1760(2) 0.3414(2) 0.79321(16) 0.0304(7) Uani 1 1 d .
H76A H 0.1548 0.3676 0.7545 0.036 Uiso 1 1 calc R
C77 C 0.2064(3) 0.2546(2) 0.78452(16) 0.0324(7) Uani 1 1 d .
H77A H 0.2073 0.2209 0.7396 0.039 Uiso 1 1 calc R
C78 C 0.2359(2) 0.2164(2) 0.84128(15) 0.0270(6) Uani 1 1 d .
H78A H 0.2551 0.1559 0.8337 0.032 Uiso 1 1 calc R
C79 C 0.2712(2) 0.10478(18) 0.95184(13) 0.0196(5) Uani 1 1 d .
C80 C 0.3637(2) 0.06287(19) 0.96122(14) 0.0237(6) Uani 1 1 d .
H80A H 0.4354 0.1036 0.9812 0.028 Uiso 1 1 calc R
C81 C 0.3547(2) -0.03588(19) 0.94248(14) 0.0235(6) Uani 1 1 d .
H81A H 0.4196 -0.0607 0.9504 0.028 Uiso 1 1 calc R
C82 C 0.2525(2) -0.09760(19) 0.91252(14) 0.0256(6) Uani 1 1 d .
H82A H 0.2460 -0.1649 0.9008 0.031 Uiso 1 1 calc R
C83 C 0.1587(2) -0.05922(19) 0.89980(15) 0.0259(6) Uani 1 1 d .
H83A H 0.0875 -0.1003 0.8781 0.031 Uiso 1 1 calc R
C84 C 0.1701(2) 0.03937(19) 0.91902(15) 0.0251(6) Uani 1 1 d .
H84A H 0.1050 0.0637 0.9092 0.030 Uiso 1 1 calc R
N1 N 0.43403(19) -0.09114(17) 0.71044(12) 0.0257(5) Uani 1 1 d .
N2 N 0.69003(18) 0.00443(15) 0.79206(11) 0.0200(5) Uani 1 1 d .
N3 N 0.51222(18) 0.07433(16) 0.81158(12) 0.0231(5) Uani 1 1 d .
N4 N 0.6605(3) 0.30825(18) 0.58543(17) 0.0479(8) Uani 1 1 d .
N5 N 0.6033(2) 0.34926(17) 0.72588(14) 0.0324(6) Uani 1 1 d .
N6 N 0.8018(2) 0.31463(18) 0.70868(17) 0.0426(7) Uani 1 1 d .
N7 N 0.58797(19) -0.03149(17) 0.63929(12) 0.0256(5) Uani 1 1 d .
N8 N 0.6612(2) 0.13028(18) 0.59814(14) 0.0349(6) Uani 1 1 d .
B1 B 0.8513(3) 0.7091(2) 0.61146(17) 0.0254(7) Uani 1 1 d .
B2 B 0.2784(3) 0.2211(2) 0.97764(17) 0.0221(6) Uani 1 1 d .

loop_
_atom_site_aniso_label
_atom_site_aniso_U_11
_atom_site_aniso_U_22
_atom_site_aniso_U_33
_atom_site_aniso_U_23
_atom_site_aniso_U_13
_atom_site_aniso_U_12
Fe1 0.0189(2) 0.0241(2) 0.0184(2) 0.00474(17) 0.00443(17) 0.00486(17)
Fe2 0.0388(3) 0.0212(2) 0.0352(3) 0.00741(19) 0.0188(2) 0.0069(2)
O1 0.0239(10) 0.0223(9) 0.0261(10) 0.0023(8) 0.0076(8) 0.0035(8)
O2 0.0238(10) 0.0385(11) 0.0281(10) 0.0148(9) 0.0060(8) 0.0084(9)
O3 0.0432(13) 0.0281(11) 0.0334(11) 0.0097(9) 0.0118(10) 0.0116(10)
O4 0.0469(14) 0.0363(12) 0.0332(12) -0.0030(10) 0.0184(10) 0.0023(10)
O5 0.0816(19) 0.0422(13) 0.0355(14) 0.0091(11) 0.0310(13) 0.0280(13)
C1 0.0298(16) 0.0333(16) 0.0287(15) 0.0032(12) 0.0111(13) 0.0006(13)
C2 0.0399(19) 0.0382(18) 0.0341(17) -0.0009(14) 0.0111(15) -0.0092(15)
C3 0.0317(17) 0.053(2) 0.0314(17) 0.0099(15) 0.0063(14) -0.0095(15)
C4 0.0219(15) 0.0474(18) 0.0262(15) 0.0121(14) 0.0024(12) 0.0030(13)
C5 0.0144(13) 0.0389(16) 0.0231(14) 0.0100(12) 0.0042(11) 0.0071(11)
C6 0.0206(14) 0.0361(16) 0.0260(14) 0.0107(12) 0.0039(11) 0.0099(12)
C7 0.0198(13) 0.0205(12) 0.0230(13) 0.0017(10) 0.0085(11) 0.0058(10)
C8 0.0223(14) 0.0291(14) 0.0297(15) 0.0049(12) 0.0078(12) 0.0085(11)
C9 0.0215(14) 0.0332(15) 0.0282(15) 0.0087(12) 0.0036(12) 0.0084(12)
C10 0.0237(14) 0.0249(13) 0.0236(14) 0.0053(11) 0.0054(11) 0.0063(11)
C11 0.0214(13) 0.0173(12) 0.0197(13) 0.0021(10) 0.0059(11) 0.0032(10)
C12 0.0221(14) 0.0339(15) 0.0192(13) 0.0070(11) 0.0056(11) 0.0099(12)
C13 0.113(4) 0.0268(17) 0.0373(19) 0.0130(15) 0.038(2) 0.026(2)
C14 0.174(6) 0.0245(18) 0.048(2) 0.0101(17) 0.060(3) 0.025(3)
C15 0.208(7) 0.0230(19) 0.066(3) 0.008(2) 0.095(4) 0.002(3)
C16 0.154(5) 0.0201(17) 0.088(4) -0.004(2) 0.099(4) -0.009(2)
C17 0.097(3) 0.0221(16) 0.067(3) 0.0046(17) 0.060(3) 0.0029(19)
C18 0.066(3) 0.0291(18) 0.090(3) 0.0016(19) 0.061(3) -0.0039(17)
C19 0.0380(18) 0.0245(14) 0.0361(17) 0.0104(12) 0.0158(14) 0.0120(13)
C20 0.0403(18) 0.0297(16) 0.0411(18) 0.0104(13) 0.0161(15) 0.0145(14)
C21 0.052(2) 0.0262(15) 0.0440(19) 0.0045(14) 0.0212(16) 0.0142(15)
C22 0.046(2) 0.0240(15) 0.049(2) 0.0030(14) 0.0199(16) 0.0041(14)
C23 0.046(2) 0.0197(14) 0.049(2) 0.0072(13) 0.0229(16) 0.0052(13)
C24 0.052(2) 0.0221(15) 0.059(2) -0.0006(15) 0.0317(18) -0.0014(14)
C25 0.0273(15) 0.0277(14) 0.0278(15) 0.0047(12) 0.0076(12) 0.0124(12)
C26 0.0291(15) 0.0254(14) 0.0290(15) 0.0043(12) 0.0059(12) 0.0137(12)
C27 0.0382(18) 0.0303(15) 0.0317(16) 0.0000(13) 0.0040(14) 0.0176(14)
C28 0.0366(18) 0.0283(16) 0.0423(19) -0.0066(14) -0.0051(15) 0.0145(14)
C29 0.0256(16) 0.0280(16) 0.057(2) -0.0061(15) 0.0007(15) 0.0071(13)
C30 0.0257(16) 0.0260(15) 0.0486(19) -0.0026(14) 0.0065(14) 0.0046(12)
C31 0.0261(15) 0.0216(13) 0.0306(15) -0.0004(11) 0.0034(12) 0.0074(11)
C32 0.0245(16) 0.0325(17) 0.070(3) -0.0043(16) 0.0192(16) 0.0016(13)
C33 0.051(2) 0.0376(19) 0.050(2) -0.0149(16) -0.0123(18) 0.0183(17)
C34 0.0327(16) 0.0310(15) 0.0210(14) 0.0046(12) 0.0084(12) 0.0164(13)
C35 0.0388(19) 0.0441(19) 0.0350(17) 0.0084(15) -0.0003(15) 0.0182(15)
C36 0.0242(19) 0.149(5) 0.061(3) 0.046(3) -0.0002(18) 0.004(2)
C37 0.0240(14) 0.0241(14) 0.0270(14) 0.0029(11) 0.0027(12) 0.0067(11)
C38 0.0350(18) 0.0276(15) 0.049(2) 0.0045(14) 0.0194(15) 0.0054(13)
C39 0.0386(19) 0.0272(16) 0.056(2) 0.0129(15) 0.0202(16) 0.0042(14)
C40 0.0271(16) 0.0445(18) 0.0452(19) 0.0214(15) 0.0140(14) 0.0114(14)
C41 0.0301(16) 0.0356(17) 0.0424(18) 0.0085(14) 0.0161(14) 0.0134(13)
C42 0.0275(15) 0.0236(14) 0.0335(16) 0.0054(12) 0.0098(13) 0.0064(12)
C43 0.0305(16) 0.0239(14) 0.0302(15) 0.0042(12) 0.0042(13) 0.0110(12)
C44 0.0360(18) 0.0367(17) 0.0318(16) 0.0052(13) 0.0054(14) 0.0036(14)
C45 0.0418(19) 0.0409(18) 0.0310(17) 0.0087(14) 0.0038(15) 0.0067(15)
C46 0.045(2) 0.0390(17) 0.0287(16) 0.0043(13) 0.0115(14) 0.0172(15)
C47 0.0388(18) 0.0375(17) 0.0342(17) 0.0132(13) 0.0169(14) 0.0174(14)
C48 0.0295(16) 0.0329(16) 0.0314(16) 0.0076(13) 0.0109(13) 0.0090(13)
C49 0.0257(14) 0.0277(14) 0.0224(13) 0.0062(11) 0.0117(11) 0.0086(11)
C50 0.0337(16) 0.0310(15) 0.0256(15) 0.0084(12) 0.0064(13) 0.0099(13)
C51 0.0406(18) 0.0324(16) 0.0332(16) 0.0146(13) 0.0154(14) 0.0159(13)
C52 0.0348(17) 0.0272(15) 0.0396(17) 0.0075(13) 0.0179(14) 0.0074(13)
C53 0.0275(16) 0.0310(15) 0.0368(17) 0.0058(13) 0.0080(13) 0.0031(12)
C54 0.0258(15) 0.0280(14) 0.0310(15) 0.0104(12) 0.0096(12) 0.0090(12)
C55 0.0210(14) 0.0195(13) 0.0293(15) 0.0044(11) 0.0039(11) 0.0014(11)
C56 0.0304(15) 0.0252(14) 0.0257(14) 0.0039(11) 0.0080(12) 0.0089(12)
C57 0.0368(18) 0.0284(15) 0.0395(18) 0.0033(13) 0.0105(14) 0.0158(13)
C58 0.0389(18) 0.0274(15) 0.0425(18) 0.0147(13) 0.0058(15) 0.0144(13)
C59 0.0337(17) 0.0336(16) 0.0323(16) 0.0161(13) 0.0096(13) 0.0068(13)
C60 0.0269(15) 0.0303(15) 0.0284(15) 0.0096(12) 0.0101(12) 0.0062(12)
C61 0.0226(14) 0.0166(12) 0.0254(14) 0.0054(10) 0.0064(11) 0.0056(10)
C62 0.0280(15) 0.0233(13) 0.0279(15) 0.0061(11) 0.0077(12) 0.0071(11)
C63 0.0209(14) 0.0264(14) 0.0397(17) 0.0079(12) 0.0129(13) 0.0074(11)
C64 0.0306(16) 0.0237(14) 0.0350(16) 0.0054(12) 0.0180(13) 0.0069(12)
C65 0.0330(16) 0.0249(14) 0.0277(15) 0.0037(12) 0.0134(13) 0.0048(12)
C66 0.0228(14) 0.0212(13) 0.0293(15) 0.0024(11) 0.0079(12) 0.0020(11)
C67 0.0205(14) 0.0222(13) 0.0251(14) 0.0029(11) 0.0079(11) 0.0071(11)
C68 0.0216(14) 0.0230(13) 0.0310(15) 0.0060(11) 0.0083(12) 0.0068(11)
C69 0.0240(15) 0.0252(14) 0.0438(18) 0.0063(13) 0.0119(13) 0.0013(12)
C70 0.0212(15) 0.0356(16) 0.0374(17) 0.0021(13) 0.0032(13) 0.0027(12)
C71 0.0277(16) 0.0366(16) 0.0284(15) 0.0049(13) 0.0028(13) 0.0086(13)
C72 0.0253(15) 0.0270(14) 0.0264(14) 0.0054(11) 0.0050(12) 0.0063(11)
C73 0.0164(13) 0.0186(12) 0.0286(14) 0.0061(11) 0.0032(11) 0.0003(10)
C74 0.0274(15) 0.0215(13) 0.0293(15) 0.0061(11) 0.0055(12) 0.0046(11)
C75 0.0248(15) 0.0236(14) 0.0423(18) 0.0136(13) 0.0077(13) 0.0061(11)
C76 0.0224(15) 0.0349(16) 0.0364(17) 0.0204(13) 0.0058(13) 0.0040(12)
C77 0.0367(17) 0.0327(16) 0.0276(15) 0.0103(12) 0.0088(13) 0.0054(13)
C78 0.0286(15) 0.0255(14) 0.0272(15) 0.0078(11) 0.0081(12) 0.0069(12)
C79 0.0214(13) 0.0223(13) 0.0179(12) 0.0077(10) 0.0080(10) 0.0069(10)
C80 0.0231(14) 0.0250(14) 0.0228(14) 0.0075(11) 0.0057(11) 0.0058(11)
C81 0.0257(14) 0.0256(14) 0.0243(14) 0.0093(11) 0.0100(11) 0.0126(11)
C82 0.0340(16) 0.0183(13) 0.0247(14) 0.0062(11) 0.0080(12) 0.0077(11)
C83 0.0242(14) 0.0224(13) 0.0261(14) 0.0057(11) 0.0022(11) 0.0016(11)
C84 0.0241(14) 0.0242(14) 0.0260(14) 0.0075(11) 0.0036(11) 0.0090(11)
N1 0.0217(12) 0.0294(12) 0.0234(12) 0.0058(10) 0.0042(10) 0.0043(10)
N2 0.0191(11) 0.0198(11) 0.0195(11) 0.0027(9) 0.0056(9) 0.0040(9)
N3 0.0219(12) 0.0296(12) 0.0204(11) 0.0084(9) 0.0064(9) 0.0107(10)
N4 0.086(2) 0.0202(13) 0.0534(19) 0.0098(12) 0.0469(18) 0.0132(14)
N5 0.0400(15) 0.0219(12) 0.0398(15) 0.0088(11) 0.0184(12) 0.0087(11)
N6 0.0429(17) 0.0237(13) 0.0622(19) 0.0007(13) 0.0310(15) -0.0007(12)
N7 0.0238(12) 0.0273(12) 0.0227(12) 0.0046(10) 0.0054(10) 0.0036(10)
N8 0.0462(16) 0.0254(13) 0.0378(15) 0.0085(11) 0.0204(13) 0.0087(11)
B1 0.0229(16) 0.0263(16) 0.0218(15) 0.0021(12) 0.0013(13) 0.0067(13)
B2 0.0203(15) 0.0190(14) 0.0259(16) 0.0064(12) 0.0048(12) 0.0048(12)

loop_
_atom_type_symbol
_atom_type_description
_atom_type_scat_dispersion_real
_atom_type_scat_dispersion_imag
_atom_type_scat_source
C C 0.0181 0.0091 'International Tables Vol C Tables 4.2.6.8 and 6.1.1.4'
H H 0.0000 0.0000 'International Tables Vol C Tables 4.2.6.8 and 6.1.1.4'
B B 0.0090 0.0039 'International Tables Vol C Tables 4.2.6.8 and 6.1.1.4'
N N 0.0311 0.0180 'International Tables Vol C Tables 4.2.6.8 and 6.1.1.4'
O O 0.0492 0.0322 'International Tables Vol C Tables 4.2.6.8 and 6.1.1.4'
Fe Fe -1.1336 3.1974 'International Tables Vol C Tables 4.2.6.8 and 6.1.1.4'

loop_
_geom_angle_atom_site_label_1
_geom_angle_atom_site_label_2
_geom_angle_atom_site_label_3
_geom_angle
N7 Fe1 O1 102.39(10)
N7 Fe1 O2 95.63(10)
O1 Fe1 O2 88.62(8)
N7 Fe1 N2 98.15(10)
O1 Fe1 N2 87.44(8)
O2 Fe1 N2 166.18(9)
N7 Fe1 N1 94.16(10)
O1 Fe1 N1 162.13(9)
O2 Fe1 N1 83.05(8)
N2 Fe1 N1 96.92(9)
N7 Fe1 N3 168.38(10)
O1 Fe1 N3 88.49(8)
O2 Fe1 N3 88.63(8)
N2 Fe1 N3 78.03(8)
N1 Fe1 N3 75.58(9)
N8 Fe2 O3 92.82(11)
N8 Fe2 O1 95.21(10)
O3 Fe2 O1 101.30(8)
N8 Fe2 N4 85.39(11)
O3 Fe2 N4 94.36(12)
O1 Fe2 N4 164.27(12)
N8 Fe2 N5 176.87(11)
O3 Fe2 N5 88.91(9)
O1 Fe2 N5 87.00(9)
N4 Fe2 N5 91.88(10)
N8 Fe2 N6 99.61(12)
O3 Fe2 N6 163.23(10)
O1 Fe2 N6 88.80(10)
N4 Fe2 N6 75.63(13)
N5 Fe2 N6 78.19(10)
C31 O1 Fe2 119.87(17)
C31 O1 Fe1 122.48(18)
Fe2 O1 Fe1 116.71(9)
C34 O2 Fe1 139.0(2)
C34 O3 Fe2 128.89(19)
N1 C1 C2 122.3(3)
N1 C1 H1A 118.8
C2 C1 H1A 118.8
C1 C2 C3 119.3(3)
C1 C2 H2A 120.3
C3 C2 H2A 120.3
C4 C3 C2 118.6(3)
C4 C3 H3A 120.7
C2 C3 H3A 120.7
C3 C4 C5 119.7(3)
C3 C4 H4A 120.1
C5 C4 H4A 120.1
N1 C5 C4 121.9(3)
N1 C5 C6 116.5(2)
C4 C5 C6 121.6(3)
N3 C6 C5 109.4(2)
N3 C6 H6A 109.8
C5 C6 H6A 109.8
N3 C6 H6B 109.8
C5 C6 H6B 109.8
H6A C6 H6B 108.2
N2 C7 C8 122.5(3)
N2 C7 H7A 118.8
C8 C7 H7A 118.8
C7 C8 C9 119.0(3)
C7 C8 H8A 120.5
C9 C8 H8A 120.5
C8 C9 C10 118.9(3)
C8 C9 H9A 120.6
C10 C9 H9A 120.6
C9 C10 C11 119.2(3)
C9 C10 H10A 120.4
C11 C10 H10A 120.4
N2 C11 C10 121.6(3)
N2 C11 C12 116.8(2)
C10 C11 C12 121.5(2)
N3 C12 C11 112.5(2)
N3 C12 H12A 109.1
C11 C12 H12A 109.1
N3 C12 H12B 109.1
C11 C12 H12B 109.1
H12A C12 H12B 107.8
N4 C13 C14 120.6(5)
N4 C13 H13A 119.7
C14 C13 H13A 119.7
C15 C14 C13 119.1(5)
C15 C14 H14A 120.4
C13 C14 H14A 120.4
C16 C15 C14 119.1(4)
C16 C15 H15A 120.4
C14 C15 H15A 120.4
C15 C16 C17 120.6(5)
C15 C16 H16A 119.7
C17 C16 H16A 119.7
N4 C17 C16 119.9(5)
N4 C17 C18 115.8(3)
C16 C17 C18 124.3(5)
N6 C18 C17 110.3(3)
N6 C18 H18A 109.6
C17 C18 H18A 109.6
N6 C18 H18B 109.6
C17 C18 H18B 109.6
H18A C18 H18B 108.1
N5 C19 C20 122.7(3)
N5 C19 H19A 118.7
C20 C19 H19A 118.7
C19 C20 C21 118.7(3)
C19 C20 H20A 120.6
C21 C20 H20A 120.6
C22 C21 C20 118.8(3)
C22 C21 H21A 120.6
C20 C21 H21A 120.6
C21 C22 C23 119.6(3)
C21 C22 H22A 120.2
C23 C22 H22A 120.2
N5 C23 C22 121.4(3)
N5 C23 C24 116.4(3)
C22 C23 C24 122.1(3)
C23 C24 N6 112.4(3)
C23 C24 H24A 109.1
N6 C24 H24A 109.1
C23 C24 H24B 109.1
N6 C24 H24B 109.1
H24A C24 H24B 107.9
N3 C25 C26 113.6(2)
N3 C25 H25A 108.9
C26 C25 H25A 108.9
N3 C25 H25B 108.9
C26 C25 H25B 108.9
H25A C25 H25B 107.7
C31 C26 C27 118.8(3)
C31 C26 C25 119.9(3)
C27 C26 C25 121.1(3)
C28 C27 C26 122.1(3)
C28 C27 H27A 119.0
C26 C27 H27A 119.0
C29 C28 C27 117.9(3)
C29 C28 C33 121.3(3)
C27 C28 C33 120.7(4)
C28 C29 C30 122.3(3)
C28 C29 H29A 118.8
C30 C29 H29A 118.8
C31 C30 C29 118.2(3)
C31 C30 C32 119.7(3)
C29 C30 C32 121.8(3)
O1 C31 C26 120.7(3)
O1 C31 C30 118.6(3)
C26 C31 C30 120.6(3)
C30 C32 N6 109.9(3)
C30 C32 H32A 109.7
N6 C32 H32A 109.7
C30 C32 H32B 109.7
N6 C32 H32B 109.7
H32A C32 H32B 108.2
C28 C33 H33A 109.5
C28 C33 H33B 109.5
H33A C33 H33B 109.5
C28 C33 H33C 109.5
H33A C33 H33C 109.5
H33B C33 H33C 109.5
O2 C34 O3 124.8(3)
O2 C34 C35 118.3(3)
O3 C34 C35 116.9(3)
C34 C35 C36 115.4(3)
C34 C35 H35A 108.4
C36 C35 H35A 108.4
C34 C35 H35B 108.4
C36 C35 H35B 108.4
H35A C35 H35B 107.5
C35 C36 H36A 109.5
C35 C36 H36B 109.5
H36A C36 H36B 109.5
C35 C36 H36C 109.5
H36A C36 H36C 109.5
H36B C36 H36C 109.5
C38 C37 C42 114.7(3)
C38 C37 B1 120.9(3)
C42 C37 B1 124.2(3)
C39 C38 C37 122.7(3)
C39 C38 H38A 118.7
C37 C38 H38A 118.7
C40 C39 C38 120.9(3)
C40 C39 H39A 119.6
C38 C39 H39A 119.6
C39 C40 C41 118.3(3)
C39 C40 H40A 120.8
C41 C40 H40A 120.8
C40 C41 C42 119.9(3)
C40 C41 H41A 120.0
C42 C41 H41A 120.0
C41 C42 C37 123.4(3)
C41 C42 H42A 118.3
C37 C42 H42A 118.3
C44 C43 C48 115.4(3)
C44 C43 B1 124.4(3)
C48 C43 B1 120.2(3)
C43 C44 C45 122.4(3)
C43 C44 H44A 118.8
C45 C44 H44A 118.8
C46 C45 C44 119.8(3)
C46 C45 H45A 120.1
C44 C45 H45A 120.1
C45 C46 C47 120.0(3)
C45 C46 H46A 120.0
C47 C46 H46A 120.0
C46 C47 C48 119.4(3)
C46 C47 H47A 120.3
C48 C47 H47A 120.3
C47 C48 C43 123.0(3)
C47 C48 H48A 118.5
C43 C48 H48A 118.5
C54 C49 C50 114.9(3)
C54 C49 B1 125.3(2)
C50 C49 B1 119.8(2)
C51 C50 C49 123.2(3)
C51 C50 H50A 118.4
C49 C50 H50A 118.4
C50 C51 C52 119.9(3)
C50 C51 H51A 120.0
C52 C51 H51A 120.0
C53 C52 C51 118.7(3)
C53 C52 H52A 120.6
C51 C52 H52A 120.6
C52 C53 C54 120.6(3)
C52 C53 H53A 119.7
C54 C53 H53A 119.7
C49 C54 C53 122.7(3)
C49 C54 H54A 118.7
C53 C54 H54A 118.7
C60 C55 C56 114.7(3)
C60 C55 B1 120.4(3)
C56 C55 B1 124.8(3)
C57 C56 C55 123.0(3)
C57 C56 H56A 118.5
C55 C56 H56A 118.5
C58 C57 C56 120.2(3)
C58 C57 H57A 119.9
C56 C57 H57A 119.9
C59 C58 C57 118.9(3)
C59 C58 H58A 120.5
C57 C58 H58A 120.5
C58 C59 C60 119.8(3)
C58 C59 H59A 120.1
C60 C59 H59A 120.1
C59 C60 C55 123.3(3)
C59 C60 H60A 118.3
C55 C60 H60A 118.3
C66 C61 C62 114.3(3)
C66 C61 B2 124.8(2)
C62 C61 B2 120.9(2)
C63 C62 C61 123.3(3)
C63 C62 H62A 118.3
C61 C62 H62A 118.3
C62 C63 C64 120.1(3)
C62 C63 H63A 120.0
C64 C63 H63A 120.0
C65 C64 C63 118.7(3)
C65 C64 H64A 120.7
C63 C64 H64A 120.7
C64 C65 C66 120.4(3)
C64 C65 H65A 119.8
C66 C65 H65A 119.8
C65 C66 C61 123.2(3)
C65 C66 H66A 118.4
C61 C66 H66A 118.4
C68 C67 C72 114.8(3)
C68 C67 B2 123.9(2)
C72 C67 B2 121.4(2)
C69 C68 C67 122.8(3)
C69 C68 H68A 118.6
C67 C68 H68A 118.6
C70 C69 C68 120.0(3)
C70 C69 H69A 120.0
C68 C69 H69A 120.0
C71 C70 C69 119.2(3)
C71 C70 H70A 120.4
C69 C70 H70A 120.4
C72 C71 C70 119.6(3)
C72 C71 H71A 120.2
C70 C71 H71A 120.2
C71 C72 C67 123.6(3)
C71 C72 H72A 118.2
C67 C72 H72A 118.2
C78 C73 C74 115.0(3)
C78 C73 B2 124.0(2)
C74 C73 B2 121.0(2)
C75 C74 C73 122.6(3)
C75 C74 H74A 118.7
C73 C74 H74A 118.7
C76 C75 C74 120.4(3)
C76 C75 H75A 119.8
C74 C75 H75A 119.8
C77 C76 C75 118.8(3)
C77 C76 H76A 120.6
C75 C76 H76A 120.6
C76 C77 C78 120.1(3)
C76 C77 H77A 120.0
C78 C77 H77A 120.0
C77 C78 C73 123.1(3)
C77 C78 H78A 118.4
C73 C78 H78A 118.4
C84 C79 C80 114.2(2)
C84 C79 B2 121.5(2)
C80 C79 B2 124.3(2)
C81 C80 C79 122.9(3)
C81 C80 H80A 118.5
C79 C80 H80A 118.5
C82 C81 C80 120.5(3)
C82 C81 H81A 119.8
C80 C81 H81A 119.8
C81 C82 C83 118.6(2)
C81 C82 H82A 120.7
C83 C82 H82A 120.7
C84 C83 C82 119.7(3)
C84 C83 H83A 120.1
C82 C83 H83A 120.1
C83 C84 C79 124.0(3)
C83 C84 H84A 118.0
C79 C84 H84A 118.0
C1 N1 C5 118.1(3)
C1 N1 Fe1 127.8(2)
C5 N1 Fe1 113.83(18)
C7 N2 C11 118.7(2)
C7 N2 Fe1 124.07(18)
C11 N2 Fe1 117.15(17)
C6 N3 C25 109.5(2)
C6 N3 C12 109.8(2)
C25 N3 C12 111.6(2)
C6 N3 Fe1 104.88(16)
C25 N3 Fe1 112.02(18)
C12 N3 Fe1 108.86(16)
C13 N4 C17 120.6(4)
C13 N4 Fe2 124.8(3)
C17 N4 Fe2 114.2(3)
C19 N5 C23 118.8(3)
C19 N5 Fe2 124.6(2)
C23 N5 Fe2 114.6(2)
C18 N6 C32 112.5(3)
C18 N6 C24 109.9(3)
C32 N6 C24 111.1(3)
C18 N6 Fe2 104.3(2)
C32 N6 Fe2 109.23(19)
C24 N6 Fe2 109.6(2)
O4 N7 Fe1 155.4(2)
O5 N8 Fe2 144.7(2)
C37 B1 C49 109.1(2)
C37 B1 C55 107.0(2)
C49 B1 C55 111.7(2)
C37 B1 C43 113.5(2)
C49 B1 C43 105.9(2)
C55 B1 C43 109.8(2)
C73 B2 C61 108.4(2)
C73 B2 C67 109.7(2)
C61 B2 C67 110.8(2)
C73 B2 C79 110.0(2)
C61 B2 C79 108.0(2)
C67 B2 C79 109.9(2)

loop_
_geom_bond_atom_site_label_1
_geom_bond_atom_site_label_2
_geom_bond_distance
Fe1 N7 1.774(2)
Fe1 O1 2.0570(19)
Fe1 O2 2.0665(19)
Fe1 N2 2.124(2)
Fe1 N1 2.161(2)
Fe1 N3 2.217(2)
Fe2 N8 1.796(3)
Fe2 O3 1.998(2)
Fe2 O1 2.020(2)
Fe2 N4 2.145(3)
Fe2 N5 2.191(3)
Fe2 N6 2.209(3)
O1 C31 1.367(3)
O2 C34 1.257(3)
O3 C34 1.265(4)
O4 N7 1.156(3)
O5 N8 1.172(3)
C1 N1 1.343(4)
C1 C2 1.379(4)
C1 H1A 0.9500
C2 C3 1.382(5)
C2 H2A 0.9500
C3 C4 1.373(5)
C3 H3A 0.9500
C4 C5 1.378(4)
C4 H4A 0.9500
C5 N1 1.355(4)
C5 C6 1.497(4)
C6 N3 1.485(4)
C6 H6A 0.9900
C6 H6B 0.9900
C7 N2 1.341(3)
C7 C8 1.375(4)
C7 H7A 0.9500
C8 C9 1.379(4)
C8 H8A 0.9500
C9 C10 1.383(4)
C9 H9A 0.9500
C10 C11 1.384(4)
C10 H10A 0.9500
C11 N2 1.344(3)
C11 C12 1.505(4)
C12 N3 1.491(3)
C12 H12A 0.9900
C12 H12B 0.9900
C13 N4 1.344(5)
C13 C14 1.398(6)
C13 H13A 0.9500
C14 C15 1.382(9)
C14 H14A 0.9500
C15 C16 1.361(9)
C15 H15A 0.9500
C16 C17 1.391(6)
C16 H16A 0.9500
C17 N4 1.349(6)
C17 C18 1.490(7)
C18 N6 1.481(5)
C18 H18A 0.9900
C18 H18B 0.9900
C19 N5 1.337(4)
C19 C20 1.385(4)
C19 H19A 0.9500
C20 C21 1.388(5)
C20 H20A 0.9500
C21 C22 1.380(5)
C21 H21A 0.9500
C22 C23 1.388(5)
C22 H22A 0.9500
C23 N5 1.351(4)
C23 C24 1.494(5)
C24 N6 1.497(4)
C24 H24A 0.9900
C24 H24B 0.9900
C25 N3 1.485(4)
C25 C26 1.500(4)
C25 H25A 0.9900
C25 H25B 0.9900
C26 C31 1.393(4)
C26 C27 1.400(4)
C27 C28 1.385(5)
C27 H27A 0.9500
C28 C29 1.380(5)
C28 C33 1.512(4)
C29 C30 1.406(5)
C29 H29A 0.9500
C30 C31 1.399(4)
C30 C32 1.489(5)
C32 N6 1.495(5)
C32 H32A 0.9900
C32 H32B 0.9900
C33 H33A 0.9800
C33 H33B 0.9800
C33 H33C 0.9800
C34 C35 1.503(4)
C35 C36 1.508(6)
C35 H35A 0.9900
C35 H35B 0.9900
C36 H36A 0.9800
C36 H36B 0.9800
C36 H36C 0.9800
C37 C38 1.395(4)
C37 C42 1.398(4)
C37 B1 1.639(5)
C38 C39 1.389(5)
C38 H38A 0.9500
C39 C40 1.380(5)
C39 H39A 0.9500
C40 C41 1.384(5)
C40 H40A 0.9500
C41 C42 1.391(5)
C41 H41A 0.9500
C42 H42A 0.9500
C43 C44 1.382(4)
C43 C48 1.411(5)
C43 B1 1.656(4)
C44 C45 1.420(5)
C44 H44A 0.9500
C45 C46 1.366(5)
C45 H45A 0.9500
C46 C47 1.385(5)
C46 H46A 0.9500
C47 C48 1.388(4)
C47 H47A 0.9500
C48 H48A 0.9500
C49 C54 1.398(4)
C49 C50 1.405(4)
C49 B1 1.651(4)
C50 C51 1.390(4)
C50 H50A 0.9500
C51 C52 1.398(4)
C51 H51A 0.9500
C52 C53 1.371(4)
C52 H52A 0.9500
C53 C54 1.403(4)
C53 H53A 0.9500
C54 H54A 0.9500
C55 C60 1.399(4)
C55 C56 1.406(4)
C55 B1 1.652(4)
C56 C57 1.392(4)
C56 H56A 0.9500
C57 C58 1.389(5)
C57 H57A 0.9500
C58 C59 1.384(5)
C58 H58A 0.9500
C59 C60 1.398(4)
C59 H59A 0.9500
C60 H60A 0.9500
C61 C66 1.403(4)
C61 C62 1.409(4)
C61 B2 1.650(4)
C62 C63 1.385(4)
C62 H62A 0.9500
C63 C64 1.394(4)
C63 H63A 0.9500
C64 C65 1.376(4)
C64 H64A 0.9500
C65 C66 1.395(4)
C65 H65A 0.9500
C66 H66A 0.9500
C67 C68 1.402(4)
C67 C72 1.407(4)
C67 B2 1.650(4)
C68 C69 1.396(4)
C68 H68A 0.9500
C69 C70 1.391(4)
C69 H69A 0.9500
C70 C71 1.389(5)
C70 H70A 0.9500
C71 C72 1.387(4)
C71 H71A 0.9500
C72 H72A 0.9500
C73 C78 1.397(4)
C73 C74 1.403(4)
C73 B2 1.645(4)
C74 C75 1.387(4)
C74 H74A 0.9500
C75 C76 1.385(5)
C75 H75A 0.9500
C76 C77 1.379(4)
C76 H76A 0.9500
C77 C78 1.389(4)
C77 H77A 0.9500
C78 H78A 0.9500
C79 C84 1.395(4)
C79 C80 1.410(4)
C79 B2 1.657(4)
C80 C81 1.396(4)
C80 H80A 0.9500
C81 C82 1.378(4)
C81 H81A 0.9500
C82 C83 1.395(4)
C82 H82A 0.9500
C83 C84 1.390(4)
C83 H83A 0.9500
C84 H84A 0.9500
